data_7011968
loop_
_publ_author_name
'Vetrichelvan, Muthalagu'
'Lai, Yee-Hing'
'Fun Mok, Kum'

_publ_section_title
;
 A new NS4 quinquedentate macrocyclic ligand: synthesis, structure and
 properties of its Ni(ii), Pd(ii), Pt(ii), Cu(ii), Cu(i) and Ag(i)
 complexesPresented at ISMC-2001 held in Fukuoka, Japan from July
 15--20, 2001.Electronic supplementary information (ESI) available:
 synthetic scheme for macrocyclic complexes 12--17; views of 12, 15 and
 16; cyclic voltammograms of 13 and 14. See
 http://www.rsc.org/suppdata/dt/b2/b206182a/
;
_journal_issue 3
_journal_name_full 'Dalton Transactions'
_journal_page_first 295
_journal_paper_doi 10.1039/b206182a
_journal_year 2003
_chemical_formula_sum 'C19 H23 Cu F6 N P S4'
_chemical_formula_weight 602.13
_chemical_name_systematic
; 
? 
;
_space_group_IT_number 2
_symmetry_cell_setting triclinic
_symmetry_space_group_name_Hall '-P 1'
_symmetry_space_group_name_H-M 'P -1'
_atom_sites_solution_hydrogens geom
_atom_sites_solution_primary direct
_atom_sites_solution_secondary difmap
_audit_creation_method SHELXL-97
_cell_angle_alpha 105.621(1)
_cell_angle_beta 101.527(1)
_cell_angle_gamma 113.172(1)
_cell_formula_units_Z 2
_cell_length_a 9.2285(2)
_cell_length_b 11.6204(2)
_cell_length_c 13.0124(3)
_cell_measurement_temperature 293(2)
_cell_volume 1159.45(5)
_computing_cell_refinement 'Siemens XSCANS'
_computing_data_collection 'Siemens XSCANS'
_computing_data_reduction 'Siemens SHELXTL'
_computing_molecular_graphics 'Siemens SHELXTL'
_computing_publication_material 'Siemens SHELXTL'
_computing_structure_refinement 'SHELXL-97 (Sheldrick, 1997)'
_computing_structure_solution 'SHELXS-97 (Sheldrick, 1990)'
_diffrn_ambient_temperature 293(2)
_diffrn_measured_fraction_theta_full 0.989
_diffrn_measured_fraction_theta_max 0.989
_diffrn_measurement_method '\w scans'
_diffrn_radiation_monochromator graphite
_diffrn_radiation_source 'fine-focus sealed tube'
_diffrn_radiation_type MoK\a
_diffrn_radiation_wavelength 0.71073
_diffrn_reflns_av_R_equivalents 0.0284
_diffrn_reflns_av_sigmaI/netI 0.0501
_diffrn_reflns_limit_h_max 11
_diffrn_reflns_limit_h_min -11
_diffrn_reflns_limit_k_max 14
_diffrn_reflns_limit_k_min -14
_diffrn_reflns_limit_l_max 16
_diffrn_reflns_limit_l_min -15
_diffrn_reflns_number 9662
_diffrn_reflns_theta_full 26.38
_diffrn_reflns_theta_max 26.38
_diffrn_reflns_theta_min 1.73
_exptl_absorpt_coefficient_mu 1.428
_exptl_absorpt_correction_T_max 0.956
_exptl_absorpt_correction_T_min 0.759
_exptl_absorpt_correction_type 'Sadabs (Sheldrick, 1996)'
_exptl_crystal_colour 'Very pale yellow'
_exptl_crystal_density_diffrn 1.725
_exptl_crystal_density_method 'not measured'
_exptl_crystal_description 'Prismatic fragment'
_exptl_crystal_F_000 612
_exptl_crystal_size_max 0.20
_exptl_crystal_size_mid 0.12
_exptl_crystal_size_min 0.10
_refine_diff_density_max 0.777
_refine_diff_density_min -0.458
_refine_diff_density_rms 0.088
_refine_ls_extinction_method none
_refine_ls_goodness_of_fit_ref 1.005
_refine_ls_hydrogen_treatment mixed
_refine_ls_matrix_type full
_refine_ls_number_parameters 289
_refine_ls_number_reflns 4705
_refine_ls_number_restraints 0
_refine_ls_restrained_S_all 1.005
_refine_ls_R_factor_all 0.0827
_refine_ls_R_factor_gt 0.0536
_refine_ls_shift/su_max 0.001
_refine_ls_shift/su_mean 0.000
_refine_ls_structure_factor_coef Fsqd
_refine_ls_weighting_details 'calc w=1/[\s^2^(Fo^2^)+(0.0740P)^2^+0.9661P] where P=(Fo^2^+2Fc^2^)/3'
_refine_ls_weighting_scheme calc
_refine_ls_wR_factor_gt 0.1286
_refine_ls_wR_factor_ref 0.1448
_reflns_number_gt 3294
_reflns_number_total 4705
_reflns_threshold_expression >2sigma(I)
_cod_data_source_file b206182a.txt
_cod_data_source_block kf22
_cod_depositor_comments
;
The following automatic conversions were performed:
'_symmetry_cell_setting' value 'Triclinic' changed to 'triclinic'
according to '/home/saulius/struct/CIF-dictionaries/cif_core.dic'
dictionary named 'cif_core.dic' version 2.4.1 from 2010-06-29.

Automatic conversion script
Id: cif_fix_enum 1527 2010-12-29 10:47:43Z saulius 
;
_cod_original_cell_volume 1159.45(4)
_cod_original_sg_symbol_H-M P-1
_cod_database_code 7011968

loop_
_symmetry_equiv_pos_as_xyz
'x, y, z'
'-x, -y, -z'

loop_
_atom_site_label
_atom_site_type_symbol
_atom_site_fract_x
_atom_site_fract_y
_atom_site_fract_z
_atom_site_U_iso_or_equiv
_atom_site_adp_type
_atom_site_occupancy
_atom_site_symmetry_multiplicity
_atom_site_calc_flag
_atom_site_refinement_flags
_atom_site_disorder_assembly
_atom_site_disorder_group
Cu Cu 0.55523(8) 0.74359(6) 0.43344(5) 0.0530(2) Uani 1 1 d . . .
C1 C 0.9141(6) 0.9169(5) 0.6430(4) 0.0539(12) Uani 1 1 d . . .
H1A H 0.9974 0.9053 0.6914 0.065 Uiso 1 1 calc R . .
H1B H 0.9639 1.0116 0.6530 0.065 Uiso 1 1 calc R . .
S2 S 0.86887(15) 0.81580(12) 0.49723(10) 0.0492(3) Uani 1 1 d . . .
C3 C 0.8338(6) 0.6542(5) 0.5086(4) 0.0493(11) Uani 1 1 d . . .
H3A H 0.9404 0.6550 0.5350 0.059 Uiso 1 1 calc R . .
H3B H 0.7770 0.6395 0.5626 0.059 Uiso 1 1 calc R . .
C4 C 0.7281(6) 0.5430(5) 0.3934(4) 0.0506(11) Uani 1 1 d . . .
H4A H 0.7251 0.4590 0.3947 0.061 Uiso 1 1 calc R . .
H4B H 0.7785 0.5651 0.3380 0.061 Uiso 1 1 calc R . .
S5 S 0.51513(14) 0.51931(11) 0.35086(9) 0.0429(3) Uani 1 1 d . . .
C6 C 0.4647(6) 0.4651(5) 0.1969(4) 0.0492(11) Uani 1 1 d . . .
H6A H 0.4774 0.3846 0.1694 0.059 Uiso 1 1 calc R . .
H6B H 0.3476 0.4396 0.1623 0.059 Uiso 1 1 calc R . .
C7 C 0.5688(5) 0.5683(4) 0.1573(3) 0.0431(10) Uani 1 1 d . . .
C8 C 0.7027(6) 0.5585(5) 0.1304(4) 0.0532(12) Uani 1 1 d . . .
H8A H 0.7243 0.4885 0.1368 0.064 Uiso 1 1 calc R . .
C9 C 0.8047(6) 0.6512(6) 0.0943(4) 0.0636(14) Uani 1 1 d . . .
H9A H 0.8939 0.6432 0.0766 0.076 Uiso 1 1 calc R . .
C10 C 0.7739(7) 0.7542(6) 0.0848(4) 0.0660(15) Uani 1 1 d . . .
H10A H 0.8435 0.8177 0.0621 0.079 Uiso 1 1 calc R . .
C11 C 0.6399(7) 0.7637(5) 0.1090(4) 0.0570(13) Uani 1 1 d . . .
H11A H 0.6187 0.8334 0.1013 0.068 Uiso 1 1 calc R . .
C12 C 0.5356(5) 0.6719(4) 0.1446(3) 0.0440(10) Uani 1 1 d . . .
C13 C 0.3915(6) 0.6883(5) 0.1686(4) 0.0523(11) Uani 1 1 d . . .
H13A H 0.3096 0.6047 0.1688 0.063 Uiso 1 1 calc R . .
H13B H 0.3369 0.7098 0.1102 0.063 Uiso 1 1 calc R . .
S14 S 0.47235(15) 0.82549(11) 0.30718(10) 0.0466(3) Uani 1 1 d . . .
C15 C 0.2816(6) 0.8264(5) 0.3215(5) 0.0583(13) Uani 1 1 d . . .
H15A H 0.3127 0.9064 0.3872 0.070 Uiso 1 1 calc R . .
H15B H 0.2251 0.8355 0.2552 0.070 Uiso 1 1 calc R . .
C16 C 0.1573(6) 0.7039(5) 0.3344(4) 0.0543(12) Uani 1 1 d . . .
H16A H 0.1055 0.6277 0.2617 0.065 Uiso 1 1 calc R . .
H16B H 0.0693 0.7224 0.3516 0.065 Uiso 1 1 calc R . .
S17 S 0.24083(15) 0.65305(12) 0.44178(10) 0.0499(3) Uani 1 1 d . . .
C18 C 0.3224(6) 0.8025(5) 0.5710(4) 0.0583(13) Uani 1 1 d . . .
H18A H 0.3365 0.8798 0.5509 0.070 Uiso 1 1 calc R . .
H18B H 0.2411 0.7885 0.6097 0.070 Uiso 1 1 calc R . .
C19 C 0.4881(5) 0.8342(4) 0.6512(4) 0.0437(10) Uani 1 1 d . . .
C20 C 0.5131(7) 0.8657(5) 0.7658(4) 0.0562(12) Uani 1 1 d . . .
H20A H 0.4257 0.8612 0.7928 0.067 Uiso 1 1 calc R . .
C21 C 0.6670(7) 0.9036(5) 0.8387(4) 0.0608(13) Uani 1 1 d . . .
H21A H 0.6849 0.9223 0.9157 0.073 Uiso 1 1 calc R . .
C22 C 0.7952(6) 0.9140(5) 0.7974(4) 0.0530(12) Uani 1 1 d . . .
H22A H 0.9011 0.9401 0.8462 0.064 Uiso 1 1 calc R . .
C23 C 0.7660(6) 0.8854(4) 0.6835(4) 0.0444(10) Uani 1 1 d . . .
N24 N 0.6124(4) 0.8398(3) 0.6089(3) 0.0408(8) Uani 1 1 d . . .
P P -0.10106(16) 0.26983(13) 0.13104(11) 0.0501(3) Uani 1 1 d . . .
F1 F 0.0855(5) 0.3348(5) 0.2133(4) 0.1247(16) Uani 1 1 d . . .
F2 F -0.0575(6) 0.1913(4) 0.0371(4) 0.142(2) Uani 1 1 d . . .
F3 F -0.2863(5) 0.2099(5) 0.0546(4) 0.1149(15) Uani 1 1 d . . .
F4 F -0.1395(5) 0.3529(4) 0.2295(4) 0.1076(13) Uani 1 1 d . . .
F5 F -0.1587(5) 0.1478(4) 0.1707(4) 0.1118(15) Uani 1 1 d . . .
F6 F -0.0434(5) 0.3948(4) 0.0935(4) 0.1051(13) Uani 1 1 d . . .

loop_
_atom_site_aniso_label
_atom_site_aniso_U_11
_atom_site_aniso_U_22
_atom_site_aniso_U_33
_atom_site_aniso_U_23
_atom_site_aniso_U_13
_atom_site_aniso_U_12
Cu 0.0674(4) 0.0617(4) 0.0365(3) 0.0161(3) 0.0110(3) 0.0419(3)
C1 0.046(3) 0.054(3) 0.055(3) 0.018(2) 0.012(2) 0.022(2)
S2 0.0501(7) 0.0495(7) 0.0495(7) 0.0222(5) 0.0193(5) 0.0219(5)
C3 0.053(3) 0.053(3) 0.046(3) 0.022(2) 0.016(2) 0.029(2)
C4 0.061(3) 0.056(3) 0.044(2) 0.021(2) 0.014(2) 0.037(2)
S5 0.0504(6) 0.0415(6) 0.0393(6) 0.0201(5) 0.0161(5) 0.0210(5)
C6 0.056(3) 0.044(2) 0.036(2) 0.0129(19) 0.008(2) 0.018(2)
C7 0.049(3) 0.043(2) 0.0262(19) 0.0100(17) 0.0072(18) 0.017(2)
C8 0.057(3) 0.063(3) 0.035(2) 0.015(2) 0.012(2) 0.029(2)
C9 0.052(3) 0.091(4) 0.040(3) 0.020(3) 0.018(2) 0.028(3)
C10 0.063(3) 0.069(4) 0.044(3) 0.024(3) 0.022(2) 0.008(3)
C11 0.072(3) 0.051(3) 0.040(3) 0.021(2) 0.018(2) 0.020(3)
C12 0.046(2) 0.047(2) 0.027(2) 0.0137(18) 0.0049(17) 0.015(2)
C13 0.057(3) 0.060(3) 0.038(2) 0.022(2) 0.007(2) 0.028(2)
S14 0.0536(7) 0.0406(6) 0.0469(6) 0.0201(5) 0.0134(5) 0.0234(5)
C15 0.070(3) 0.059(3) 0.067(3) 0.031(3) 0.023(3) 0.046(3)
C16 0.047(3) 0.061(3) 0.059(3) 0.022(2) 0.014(2) 0.031(2)
S17 0.0505(7) 0.0432(6) 0.0483(7) 0.0148(5) 0.0132(5) 0.0187(5)
C18 0.050(3) 0.056(3) 0.052(3) 0.003(2) 0.015(2) 0.022(2)
C19 0.044(2) 0.036(2) 0.046(2) 0.0143(19) 0.015(2) 0.0153(19)
C20 0.065(3) 0.045(3) 0.056(3) 0.019(2) 0.034(3) 0.019(2)
C21 0.078(4) 0.052(3) 0.037(3) 0.014(2) 0.014(3) 0.021(3)
C22 0.060(3) 0.044(3) 0.041(2) 0.013(2) 0.006(2) 0.020(2)
C23 0.051(3) 0.035(2) 0.041(2) 0.0125(18) 0.008(2) 0.020(2)
N24 0.043(2) 0.0371(19) 0.0406(19) 0.0130(15) 0.0136(16) 0.0196(16)
P 0.0485(7) 0.0528(7) 0.0536(7) 0.0228(6) 0.0212(6) 0.0249(6)
F1 0.057(2) 0.151(4) 0.137(4) 0.053(3) 0.012(2) 0.034(2)
F2 0.159(4) 0.090(3) 0.147(4) 0.001(3) 0.114(4) 0.031(3)
F3 0.067(2) 0.144(4) 0.106(3) 0.065(3) -0.004(2) 0.029(2)
F4 0.120(3) 0.097(3) 0.102(3) 0.019(2) 0.069(3) 0.047(2)
F5 0.104(3) 0.116(3) 0.193(4) 0.117(3) 0.082(3) 0.071(3)
F6 0.125(3) 0.087(3) 0.132(3) 0.071(3) 0.068(3) 0.047(2)

loop_
_atom_type_symbol
_atom_type_description
_atom_type_scat_dispersion_real
_atom_type_scat_dispersion_imag
_atom_type_scat_source
C C 0.0033 0.0016 'International Tables Vol C Tables 4.2.6.8 and 6.1.1.4'
H H 0.0000 0.0000 'International Tables Vol C Tables 4.2.6.8 and 6.1.1.4'
F F 0.0171 0.0103 'International Tables Vol C Tables 4.2.6.8 and 6.1.1.4'
N N 0.0061 0.0033 'International Tables Vol C Tables 4.2.6.8 and 6.1.1.4'
P P 0.1023 0.0942 'International Tables Vol C Tables 4.2.6.8 and 6.1.1.4'
S S 0.1246 0.1234 'International Tables Vol C Tables 4.2.6.8 and 6.1.1.4'
Cu Cu 0.3201 1.2651 'International Tables Vol C Tables 4.2.6.8 and 6.1.1.4'

loop_
_geom_angle_atom_site_label_1
_geom_angle_atom_site_label_2
_geom_angle_atom_site_label_3
_geom_angle
_geom_angle_site_symmetry_1
_geom_angle_site_symmetry_3
_geom_angle_publ_flag
N24 Cu S14 122.05(10) . . ?
N24 Cu S5 122.00(10) . . ?
S14 Cu S5 114.65(4) . . ?
N24 Cu S2 82.09(10) . . ?
S14 Cu S2 114.31(5) . . ?
S5 Cu S2 85.77(4) . . ?
N24 Cu S17 80.27(10) . . ?
S14 Cu S17 86.43(4) . . ?
S5 Cu S17 92.43(4) . . ?
S2 Cu S17 157.94(4) . . ?
C23 C1 S2 115.8(3) . . ?
C1 S2 C3 100.1(2) . . ?
C1 S2 Cu 95.41(16) . . ?
C3 S2 Cu 92.59(15) . . ?
C4 C3 S2 108.3(3) . . ?
C3 C4 S5 111.5(3) . . ?
C4 S5 C6 100.0(2) . . ?
C4 S5 Cu 102.66(15) . . ?
C6 S5 Cu 111.05(15) . . ?
C7 C6 S5 115.6(3) . . ?
C8 C7 C12 118.7(4) . . ?
C8 C7 C6 118.1(4) . . ?
C12 C7 C6 123.1(4) . . ?
C9 C8 C7 121.1(5) . . ?
C10 C9 C8 119.9(5) . . ?
C9 C10 C11 119.7(5) . . ?
C10 C11 C12 121.5(5) . . ?
C11 C12 C7 119.1(4) . . ?
C11 C12 C13 118.3(4) . . ?
C7 C12 C13 122.6(4) . . ?
C12 C13 S14 108.3(3) . . ?
C15 S14 C13 101.6(2) . . ?
C15 S14 Cu 105.90(16) . . ?
C13 S14 Cu 104.82(15) . . ?
C16 C15 S14 116.6(3) . . ?
C15 C16 S17 116.3(3) . . ?
C16 S17 C18 102.2(2) . . ?
C16 S17 Cu 97.20(16) . . ?
C18 S17 Cu 88.26(16) . . ?
C19 C18 S17 112.8(3) . . ?
N24 C19 C20 122.0(4) . . ?
N24 C19 C18 118.2(4) . . ?
C20 C19 C18 119.7(4) . . ?
C21 C20 C19 119.3(5) . . ?
C20 C21 C22 119.3(4) . . ?
C21 C22 C23 119.5(5) . . ?
N24 C23 C22 122.2(4) . . ?
N24 C23 C1 119.3(4) . . ?
C22 C23 C1 118.3(4) . . ?
C23 N24 C19 117.6(4) . . ?
C23 N24 Cu 120.9(3) . . ?
C19 N24 Cu 120.3(3) . . ?
F2 P F3 93.6(3) . . ?
F2 P F5 90.7(3) . . ?
F3 P F5 88.3(2) . . ?
F2 P F4 178.2(3) . . ?
F3 P F4 88.2(3) . . ?
F5 P F4 89.7(2) . . ?
F2 P F1 89.1(3) . . ?
F3 P F1 177.3(3) . . ?
F5 P F1 91.7(2) . . ?
F4 P F1 89.2(3) . . ?
F2 P F6 90.6(2) . . ?
F3 P F6 91.7(2) . . ?
F5 P F6 178.7(2) . . ?
F4 P F6 89.0(2) . . ?
F1 P F6 88.1(2) . . ?

loop_
_geom_bond_atom_site_label_1
_geom_bond_atom_site_label_2
_geom_bond_distance
_geom_bond_site_symmetry_2
_geom_bond_publ_flag
Cu N24 2.103(3) . ?
Cu S14 2.2590(12) . ?
Cu S5 2.3786(12) . ?
Cu S2 2.5542(13) . ?
Cu S17 2.7059(14) . ?
C1 C23 1.509(6) . ?
C1 S2 1.803(5) . ?
S2 C3 1.829(5) . ?
C3 C4 1.499(6) . ?
C4 S5 1.818(5) . ?
S5 C6 1.828(4) . ?
C6 C7 1.501(6) . ?
C7 C8 1.387(6) . ?
C7 C12 1.395(6) . ?
C8 C9 1.385(7) . ?
C9 C10 1.364(8) . ?
C10 C11 1.373(7) . ?
C11 C12 1.385(6) . ?
C12 C13 1.495(6) . ?
C13 S14 1.824(5) . ?
S14 C15 1.811(5) . ?
C15 C16 1.514(7) . ?
C16 S17 1.808(5) . ?
S17 C18 1.818(5) . ?
C18 C19 1.509(6) . ?
C19 N24 1.355(5) . ?
C19 C20 1.384(6) . ?
C20 C21 1.363(7) . ?
C21 C22 1.371(7) . ?
C22 C23 1.373(6) . ?
C23 N24 1.347(5) . ?
P F2 1.540(4) . ?
P F3 1.552(4) . ?
P F5 1.572(4) . ?
P F4 1.576(4) . ?
P F1 1.576(4) . ?
P F6 1.584(4) . ?
